data_2241390
loop_
_publ_author_name
'Roberts, T. J.'
'Mehari, T. F.'
'Assefa, Z.'
'Hamby, T.'
'Sykora, R. E.'

_publ_section_title
;
 Crystal structure of
 bis(1,3-diaminopropane-\k^2^<i>N</i>,<i>N</i>')bis[2-(4-nitrophenyl)acetato-\k<i>O</i>]zinc(II)
;
_journal_coeditor_code HG5460
_journal_issue 12
_journal_name_full 'Acta Crystallographica Section E'
_journal_page_first m240
_journal_page_last m241
_journal_paper_doi 10.1107/S2056989015022380
_journal_volume 71
_journal_year 2015
_chemical_formula_iupac '[Zn (C8 H6 N O4)2 (C3 H10 N2)2]'
_chemical_formula_moiety 'C22 H32 N6 O8 Zn'
_chemical_formula_sum 'C22 H32 N6 O8 Zn'
_chemical_formula_weight 573.91
_chemical_name_systematic Bis(1,3-diaminopropane-\k^2^<i>N</i>,<i>N</i>')bis[2-(4-nitrophenyl)acetato-\k<i>O</i>]zinc(II)
_space_group_crystal_system monoclinic
_space_group_IT_number 14
_space_group_name_Hall '-P 2ybc'
_space_group_name_H-M_alt 'P 1 21/c 1'
_symmetry_space_group_name_Hall '-P 2ybc'
_symmetry_space_group_name_H-M 'P 1 21/c 1'
_atom_sites_solution_hydrogens geom
_atom_sites_solution_primary iterative
_atom_sites_solution_secondary difmap
_audit_creation_method
;
Olex2 1.2
(compiled 2015.01.26 svn.r3150 for OlexSys, GUI svn.r4998)
;
_cell_angle_alpha 90.00
_cell_angle_beta 105.119(13)
_cell_angle_gamma 90.00
_cell_formula_units_Z 2
_cell_length_a 14.3933(18)
_cell_length_b 11.0261(14)
_cell_length_c 8.2453(11)
_cell_measurement_reflns_used 2201
_cell_measurement_temperature 180.00(10)
_cell_measurement_theta_max 27.2000
_cell_measurement_theta_min 3.1640
_cell_volume 1263.3(3)
_computing_cell_refinement
;
<i>CrysAlis PRO</i> (Agilent, 2013)
;
_computing_data_collection
;
<i>CrysAlis PRO</i> (Agilent, 2013)
;
_computing_data_reduction
;
<i>CrysAlis PRO</i> (Agilent, 2013)
;
_computing_molecular_graphics
;
<i>OLEX2</i> (Dolomanov <i>et al.</i>,  2009)
;
_computing_publication_material
;
<i>OLEX2</i> (Dolomanov <i>et al.</i>,  2009)
;
_computing_structure_refinement
;
SHELXL97 (Sheldrick, 2008)
;
_computing_structure_solution
;
<i>Olex2.solve</i> (Bourhis <i>et al.</i>,  2015)
;
_diffrn_ambient_temperature 180.00(10)
_diffrn_detector_area_resol_mean 16.0514
_diffrn_measured_fraction_theta_full 0.999
_diffrn_measured_fraction_theta_max 0.999
_diffrn_measurement_device_type 'Agilent Xcalibur, Eos'
_diffrn_measurement_method '\w scans'
_diffrn_radiation_monochromator graphite
_diffrn_radiation_type MoK\a
_diffrn_radiation_wavelength 0.71073
_diffrn_reflns_av_R_equivalents 0.0271
_diffrn_reflns_limit_h_max 17
_diffrn_reflns_limit_h_min -16
_diffrn_reflns_limit_k_max 12
_diffrn_reflns_limit_k_min -13
_diffrn_reflns_limit_l_max 9
_diffrn_reflns_limit_l_min -9
_diffrn_reflns_number 5782
_diffrn_reflns_theta_full 25.08
_diffrn_reflns_theta_max 25.08
_diffrn_reflns_theta_min 2.93
_exptl_absorpt_coefficient_mu 1.031
_exptl_absorpt_correction_T_max 1.00000
_exptl_absorpt_correction_T_min 0.95180
_exptl_absorpt_correction_type multi-scan
_exptl_absorpt_process_details
;
(<i>CrysAlis PRO</i>; Agilent, 2013)
;
_exptl_crystal_colour colourless
_exptl_crystal_density_diffrn 1.509
_exptl_crystal_density_method 'not measured'
_exptl_crystal_description ' '
_exptl_crystal_F_000 600
_exptl_crystal_size_max 0.236
_exptl_crystal_size_mid 0.206
_exptl_crystal_size_min 0.082
_refine_diff_density_max 0.244
_refine_diff_density_min -0.340
_refine_ls_extinction_method none
_refine_ls_goodness_of_fit_ref 1.057
_refine_ls_hydrogen_treatment constr
_refine_ls_matrix_type full
_refine_ls_number_parameters 169
_refine_ls_number_reflns 2243
_refine_ls_number_restraints 0
_refine_ls_restrained_S_all 1.057
_refine_ls_R_factor_all 0.0454
_refine_ls_R_factor_gt 0.0340
_refine_ls_shift/su_max 0.000
_refine_ls_shift/su_mean 0.000
_refine_ls_structure_factor_coef Fsqd
_refine_ls_weighting_details 'calc w=1/[\s^2^(Fo^2^)+(0.0245P)^2^+0.7294P] where P=(Fo^2^+2Fc^2^)/3'
_refine_ls_weighting_scheme calc
_refine_ls_wR_factor_gt 0.0691
_refine_ls_wR_factor_ref 0.0752
_reflns_number_gt 1858
_reflns_number_total 2243
_reflns_threshold_expression >2sigma(I)
_cod_data_source_file hg5460sup1.cif
_cod_data_source_block I
_cod_database_code 2241390

loop_
_space_group_symop_id
_space_group_symop_operation_xyz
1 'x, y, z'
2 '-x, y+1/2, -z+1/2'
3 '-x, -y, -z'
4 'x, -y-1/2, z-1/2'

loop_
_atom_site_type_symbol
_atom_site_label
_atom_site_fract_x
_atom_site_fract_y
_atom_site_fract_z
_atom_site_U_iso_or_equiv
_atom_site_adp_type
_atom_site_calc_flag
_atom_site_occupancy
Zn Zn1 0.5000 0.5000 1.0000 0.01900(13) Uani d 1
N N3 1.03741(14) 0.5615(2) 1.3353(2) 0.0256(5) Uani d 1
O O3 1.06699(12) 0.46346(16) 1.3979(2) 0.0292(4) Uani d 1
O O2 0.57083(13) 0.64366(17) 0.6651(2) 0.0351(5) Uani d 1
C C1 0.63039(17) 0.5747(2) 0.7576(3) 0.0205(6) Uani d 1
C C4 0.84282(17) 0.4574(2) 0.9699(3) 0.0240(6) Uani d 1
H H4 0.8148 0.3851 0.9235 0.029 Uiso calc 1
C C3 0.81098(16) 0.5666(2) 0.8894(3) 0.0197(5) Uani d 1
O O1 0.61567(11) 0.50684(15) 0.8709(2) 0.0243(4) Uani d 1
O O4 1.07279(15) 0.65867(17) 1.3915(2) 0.0482(6) Uani d 1
C C6 0.95606(16) 0.5630(2) 1.1840(3) 0.0196(5) Uani d 1
C C8 0.85334(17) 0.6733(2) 0.9612(3) 0.0244(6) Uani d 1
H H8 0.8323 0.7468 0.9094 0.029 Uiso calc 1
C C2 0.73151(16) 0.5702(2) 0.7286(3) 0.0240(6) Uani d 1
H H2A 0.7364 0.4989 0.6624 0.029 Uiso calc 1
H H2B 0.7404 0.6409 0.6642 0.029 Uiso calc 1
C C5 0.91535(17) 0.4548(2) 1.1176(3) 0.0220(6) Uani d 1
H H5 0.9362 0.3817 1.1710 0.026 Uiso calc 1
C C7 0.92621(18) 0.6726(2) 1.1082(3) 0.0258(6) Uani d 1
H H7 0.9545 0.7447 1.1551 0.031 Uiso calc 1
N N2 0.40460(13) 0.42319(18) 0.7777(2) 0.0230(5) Uani d 1
H H2C 0.4313 0.4334 0.6913 0.028 Uiso calc 1
H H2D 0.4002 0.3429 0.7937 0.028 Uiso calc 1
N N1 0.45008(13) 0.67537(17) 0.9027(2) 0.0210(5) Uani d 1
H H1A 0.4698 0.7295 0.9863 0.025 Uiso calc 1
H H1B 0.4800 0.6941 0.8227 0.025 Uiso calc 1
C C11 0.30623(16) 0.4742(2) 0.7291(3) 0.0222(6) Uani d 1
H H11A 0.2767 0.4641 0.8214 0.027 Uiso calc 1
H H11B 0.2679 0.4296 0.6334 0.027 Uiso calc 1
C C9 0.34572(17) 0.6935(2) 0.8304(3) 0.0273(6) Uani d 1
H H9A 0.3340 0.7765 0.7918 0.033 Uiso calc 1
H H9B 0.3122 0.6800 0.9168 0.033 Uiso calc 1
C C10 0.30620(18) 0.6076(2) 0.6844(3) 0.0277(6) Uani d 1
H H10A 0.2406 0.6316 0.6301 0.033 Uiso calc 1
H H10B 0.3437 0.6178 0.6032 0.033 Uiso calc 1

loop_
_atom_site_aniso_label
_atom_site_aniso_U_11
_atom_site_aniso_U_22
_atom_site_aniso_U_33
_atom_site_aniso_U_12
_atom_site_aniso_U_13
_atom_site_aniso_U_23
Zn1 0.0173(2) 0.0156(2) 0.0208(2) -0.00001(18) -0.00090(15) 0.00156(17)
N3 0.0224(11) 0.0271(13) 0.0249(12) 0.0014(11) 0.0017(9) 0.0007(10)
O3 0.0300(10) 0.0269(10) 0.0277(10) 0.0089(9) 0.0020(8) 0.0051(8)
O2 0.0287(10) 0.0400(12) 0.0358(11) 0.0111(10) 0.0069(8) 0.0188(9)
C1 0.0219(12) 0.0209(14) 0.0165(12) -0.0026(12) 0.0010(10) -0.0045(11)
C4 0.0234(13) 0.0198(14) 0.0287(14) -0.0019(12) 0.0068(11) -0.0044(11)
C3 0.0165(12) 0.0248(14) 0.0204(13) 0.0009(11) 0.0094(10) 0.0001(11)
O1 0.0208(9) 0.0283(10) 0.0247(9) 0.0035(8) 0.0074(7) 0.0097(8)
O4 0.0500(13) 0.0269(11) 0.0486(12) -0.0097(11) -0.0210(10) -0.0022(9)
C6 0.0162(12) 0.0217(14) 0.0204(13) 0.0009(11) 0.0038(10) 0.0010(11)
C8 0.0264(13) 0.0195(14) 0.0259(14) 0.0061(12) 0.0043(11) 0.0046(11)
C2 0.0225(13) 0.0310(15) 0.0190(13) -0.0002(12) 0.0061(10) 0.0012(11)
C5 0.0223(13) 0.0174(13) 0.0263(14) 0.0013(11) 0.0064(11) 0.0027(11)
C7 0.0283(14) 0.0186(13) 0.0285(14) -0.0025(12) 0.0039(11) -0.0022(11)
N2 0.0236(11) 0.0223(12) 0.0224(11) -0.0005(10) 0.0047(9) -0.0013(9)
N1 0.0235(11) 0.0194(11) 0.0182(10) -0.0007(10) 0.0020(8) 0.0002(9)
C11 0.0203(12) 0.0263(15) 0.0167(12) -0.0049(11) -0.0012(10) -0.0007(10)
C9 0.0245(14) 0.0204(14) 0.0335(15) 0.0062(12) 0.0011(11) 0.0008(11)
C10 0.0217(13) 0.0290(15) 0.0262(14) 0.0012(12) -0.0047(11) 0.0050(11)

loop_
_atom_type_symbol
_atom_type_description
_atom_type_scat_dispersion_real
_atom_type_scat_dispersion_imag
_atom_type_scat_source
C C 0.0033 0.0016 'International Tables Vol C Tables 4.2.6.8 and 6.1.1.4'
H H 0.0000 0.0000 'International Tables Vol C Tables 4.2.6.8 and 6.1.1.4'
N N 0.0061 0.0033 'International Tables Vol C Tables 4.2.6.8 and 6.1.1.4'
O O 0.0106 0.0060 'International Tables Vol C Tables 4.2.6.8 and 6.1.1.4'
Zn Zn 0.2839 1.4301 'International Tables Vol C Tables 4.2.6.8 and 6.1.1.4'

loop_
_geom_angle_atom_site_label_1
_geom_angle_atom_site_label_2
_geom_angle_atom_site_label_3
_geom_angle_site_symmetry_1
_geom_angle_site_symmetry_3
_geom_angle
O1 Zn1 O1 3_667 . 180.00(9)
N2 Zn1 O1 . 3_667 90.20(7)
N2 Zn1 O1 3_667 . 90.20(7)
N2 Zn1 O1 . . 89.80(7)
N2 Zn1 O1 3_667 3_667 89.80(7)
N2 Zn1 N2 3_667 . 180.0
N1 Zn1 O1 3_667 . 89.43(7)
N1 Zn1 O1 . . 90.57(7)
N1 Zn1 O1 . 3_667 89.43(7)
N1 Zn1 O1 3_667 3_667 90.57(7)
N1 Zn1 N2 . . 87.65(7)
N1 Zn1 N2 3_667 3_667 87.65(7)
N1 Zn1 N2 3_667 . 92.35(7)
N1 Zn1 N2 . 3_667 92.35(7)
N1 Zn1 N1 3_667 . 180.0
O3 N3 C6 . . 118.6(2)
O4 N3 O3 . . 123.2(2)
O4 N3 C6 . . 118.2(2)
O2 C1 O1 . . 126.5(2)
O2 C1 C2 . . 116.9(2)
O1 C1 C2 . . 116.5(2)
C3 C4 H4 . . 119.4
C5 C4 H4 . . 119.4
C5 C4 C3 . . 121.1(2)
C4 C3 C2 . . 121.4(2)
C8 C3 C4 . . 118.5(2)
C8 C3 C2 . . 120.1(2)
C1 O1 Zn1 . . 132.51(15)
C5 C6 N3 . . 119.3(2)
C7 C6 N3 . . 118.6(2)
C7 C6 C5 . . 122.0(2)
C3 C8 H8 . . 119.3
C7 C8 C3 . . 121.3(2)
C7 C8 H8 . . 119.3
C1 C2 H2A . . 108.9
C1 C2 H2B . . 108.9
C3 C2 C1 . . 113.32(19)
C3 C2 H2A . . 108.9
C3 C2 H2B . . 108.9
H2A C2 H2B . . 107.7
C4 C5 H5 . . 120.8
C6 C5 C4 . . 118.5(2)
C6 C5 H5 . . 120.8
C6 C7 C8 . . 118.6(2)
C6 C7 H7 . . 120.7
C8 C7 H7 . . 120.7
Zn1 N2 H2C . . 108.4
Zn1 N2 H2D . . 108.4
H2C N2 H2D . . 107.4
C11 N2 Zn1 . . 115.69(14)
C11 N2 H2C . . 108.4
C11 N2 H2D . . 108.4
Zn1 N1 H1A . . 107.7
Zn1 N1 H1B . . 107.7
H1A N1 H1B . . 107.1
C9 N1 Zn1 . . 118.60(15)
C9 N1 H1A . . 107.7
C9 N1 H1B . . 107.7
N2 C11 H11A . . 109.2
N2 C11 H11B . . 109.2
N2 C11 C10 . . 112.0(2)
H11A C11 H11B . . 107.9
C10 C11 H11A . . 109.2
C10 C11 H11B . . 109.2
N1 C9 H9A . . 109.3
N1 C9 H9B . . 109.3
N1 C9 C10 . . 111.5(2)
H9A C9 H9B . . 108.0
C10 C9 H9A . . 109.3
C10 C9 H9B . . 109.3
C11 C10 C9 . . 115.8(2)
C11 C10 H10A . . 108.3
C11 C10 H10B . . 108.3
C9 C10 H10A . . 108.3
C9 C10 H10B . . 108.3
H10A C10 H10B . . 107.4

loop_
_geom_bond_atom_site_label_1
_geom_bond_atom_site_label_2
_geom_bond_site_symmetry_2
_geom_bond_distance
Zn1 O1 . 2.1989(16)
Zn1 O1 3_667 2.1989(16)
Zn1 N2 . 2.1565(18)
Zn1 N2 3_667 2.1565(18)
Zn1 N1 3_667 2.1444(19)
Zn1 N1 . 2.1444(19)
N3 O3 . 1.226(3)
N3 O4 . 1.224(3)
N3 C6 . 1.472(3)
O2 C1 . 1.246(3)
C1 O1 . 1.257(3)
C1 C2 . 1.536(3)
C4 H4 . 0.9300
C4 C3 . 1.394(3)
C4 C5 . 1.382(3)
C3 C8 . 1.384(3)
C3 C2 . 1.509(3)
C6 C5 . 1.378(3)
C6 C7 . 1.377(3)
C8 H8 . 0.9300
C8 C7 . 1.381(3)
C2 H2A . 0.9700
C2 H2B . 0.9700
C5 H5 . 0.9300
C7 H7 . 0.9300
N2 H2C . 0.9000
N2 H2D . 0.9000
N2 C11 . 1.478(3)
N1 H1A . 0.9000
N1 H1B . 0.9000
N1 C9 . 1.478(3)
C11 H11A . 0.9700
C11 H11B . 0.9700
C11 C10 . 1.517(3)
C9 H9A . 0.9700
C9 H9B . 0.9700
C9 C10 . 1.520(3)
C10 H10A . 0.9700
C10 H10B . 0.9700

loop_
_geom_hbond_atom_site_label_D
_geom_hbond_atom_site_label_H
_geom_hbond_atom_site_label_A
_geom_hbond_site_symmetry_A
_geom_hbond_distance_DH
_geom_hbond_distance_HA
_geom_hbond_distance_DA
_geom_hbond_angle_DHA
N1 H1B O2 . 0.90 2.14 2.959(3) 150.3
N1 H1A O2 4_576 0.90 2.26 3.118(3) 158.3
N2 H2D O2 2_646 0.90 2.25 3.124(3) 165.4
C10 H10A O4 1_454 0.97 2.70 3.634(3) 160.5
C7 H7 O3 2_757 0.93 2.46 3.209(3) 138.1

loop_
_geom_torsion_atom_site_label_1
_geom_torsion_atom_site_label_2
_geom_torsion_atom_site_label_3
_geom_torsion_atom_site_label_4
_geom_torsion_site_symmetry_1
_geom_torsion
Zn1 N2 C11 C10 . 63.2(2)
Zn1 N1 C9 C10 . -59.0(2)
N3 C6 C5 C4 . -176.2(2)
N3 C6 C7 C8 . 176.5(2)
O3 N3 C6 C5 . 0.2(3)
O3 N3 C6 C7 . -176.5(2)
O2 C1 O1 Zn1 . -15.1(4)
O2 C1 C2 C3 . 138.9(2)
C4 C3 C8 C7 . 0.7(4)
C4 C3 C2 C1 . 86.7(3)
C3 C4 C5 C6 . -0.2(4)
C3 C8 C7 C6 . -0.4(4)
O1 Zn1 N2 C11 3_667 43.83(16)
O1 Zn1 N2 C11 . -136.17(16)
O1 Zn1 N1 C9 3_667 -45.65(17)
O1 Zn1 N1 C9 . 134.35(17)
O1 C1 C2 C3 . -42.2(3)
O4 N3 C6 C5 . 179.6(2)
O4 N3 C6 C7 . 2.9(3)
C8 C3 C2 C1 . -92.6(3)
C2 C1 O1 Zn1 . 166.11(15)
C2 C3 C8 C7 . -180.0(2)
C5 C4 C3 C8 . -0.3(4)
C5 C4 C3 C2 . -179.7(2)
C5 C6 C7 C8 . -0.1(4)
C7 C6 C5 C4 . 0.4(4)
N2 Zn1 O1 C1 . 74.1(2)
N2 Zn1 O1 C1 3_667 -105.9(2)
N2 Zn1 N1 C9 3_667 -135.43(17)
N2 Zn1 N1 C9 . 44.58(17)
N2 C11 C10 C9 . -70.8(3)
N1 Zn1 O1 C1 3_667 166.4(2)
N1 Zn1 O1 C1 . -13.6(2)
N1 Zn1 N2 C11 3_667 134.41(16)
N1 Zn1 N2 C11 . -45.59(16)
N1 C9 C10 C11 . 67.2(3)

_cod_database_fobs_code 2241390
